data_4507444
loop_
_publ_author_name
'Beheshti, Azizolla'
'Clegg, William'
'Nobakht, Valiollah'
'Harrington, Ross W.'

_publ_section_title
;
 Metal-to-Ligand Ratio As a Design Factor in the One-Pot Synthesis of
 Coordination Polymers with [MS4Cun] (M = W or Mo,n= 3 or 5) Cluster Nodes
 and a Flexible Pyrazole-Based Bridging Ligand
;
_journal_issue 3
_journal_name_full 'Crystal Growth &amp; Design'
_journal_page_first 1023
_journal_paper_doi 10.1021/cg301106g
_journal_volume 13
_journal_year 2013
_chemical_formula_moiety 'C42 H66 Cu6 I2 N12 S8 W2,C3 H7 N O'
_chemical_formula_sum 'C45 H73 Cu6 I2 N13 O S8 W2'
_chemical_formula_weight 2071.38
_chemical_name_systematic
;
 ?
;
_space_group_IT_number 14
_symmetry_cell_setting monoclinic
_symmetry_space_group_name_Hall '-P 2ybc'
_symmetry_space_group_name_H-M 'P 1 21/c 1'
_atom_sites_solution_hydrogens geom
_atom_sites_solution_primary direct
_atom_sites_solution_secondary difmap
_audit_creation_method SHELXL-97
_cell_angle_alpha 90.00
_cell_angle_beta 94.561(5)
_cell_angle_gamma 90.00
_cell_formula_units_Z 4
_cell_length_a 20.1170(11)
_cell_length_b 18.9892(14)
_cell_length_c 16.9251(10)
_cell_measurement_reflns_used 5375
_cell_measurement_temperature 150(2)
_cell_measurement_theta_max 27.27
_cell_measurement_theta_min 2.89
_cell_volume 6445.0(7)
_computing_cell_refinement
;
CrysAlisPro, Oxford Diffraction Ltd.,
Version 1.171.34.44 (release 25-10-2010 CrysAlis171 .NET)
(compiled Oct 25 2010,18:11:34)
;
_computing_data_collection
;
CrysAlisPro, Oxford Diffraction Ltd.,
Version 1.171.34.44 (release 25-10-2010 CrysAlis171 .NET)
(compiled Oct 25 2010,18:11:34)
;
_computing_data_reduction
;
CrysAlisPro, Oxford Diffraction Ltd.,
Version 1.171.34.44 (release 25-10-2010 CrysAlis171 .NET)
(compiled Oct 25 2010,18:11:34)
;
_computing_molecular_graphics 'Bruker SHELXTL'
_computing_publication_material 'Bruker SHELXTL and local programs'
_computing_structure_refinement 'Bruker SHELXTL'
_computing_structure_solution 'Bruker SHELXTL'
_diffrn_ambient_temperature 150(2)
_diffrn_detector_area_resol_mean 10.3968
_diffrn_measured_fraction_theta_full 0.961
_diffrn_measured_fraction_theta_max 0.961
_diffrn_measurement_device_type 'Oxford Diffraction Gemini A Ultra diffractometer'
_diffrn_measurement_method 'thick-slice \w scans'
_diffrn_radiation_monochromator none
_diffrn_radiation_source 'sealed tube with Enhance optics'
_diffrn_radiation_type MoK\a
_diffrn_radiation_wavelength 0.71073
_diffrn_reflns_av_R_equivalents 0.1217
_diffrn_reflns_av_sigmaI/netI 0.1381
_diffrn_reflns_limit_h_max 23
_diffrn_reflns_limit_h_min -22
_diffrn_reflns_limit_k_max 22
_diffrn_reflns_limit_k_min -21
_diffrn_reflns_limit_l_max 19
_diffrn_reflns_limit_l_min -19
_diffrn_reflns_number 45441
_diffrn_reflns_theta_full 25.00
_diffrn_reflns_theta_max 25.00
_diffrn_reflns_theta_min 2.90
_exptl_absorpt_coefficient_mu 6.755
_exptl_absorpt_correction_T_max 0.552
_exptl_absorpt_correction_T_min 0.431
_exptl_absorpt_correction_type multi-scan
_exptl_absorpt_process_details
;
CrysAlisPro, Oxford Diffraction Ltd.,
Version 1.171.34.44 (release 25-10-2010 CrysAlis171 .NET)
(compiled Oct 25 2010,18:11:34)
Empirical absorption correction using spherical harmonics,
 implemented in SCALE3 ABSPACK scaling algorithm.
;
_exptl_crystal_colour orange
_exptl_crystal_density_diffrn 2.135
_exptl_crystal_density_method 'not measured'
_exptl_crystal_description block
_exptl_crystal_F_000 3992
_exptl_crystal_size_max 0.15
_exptl_crystal_size_mid 0.10
_exptl_crystal_size_min 0.10
_refine_diff_density_max 1.790
_refine_diff_density_min -1.421
_refine_diff_density_rms 0.263
_refine_ls_extinction_method none
_refine_ls_goodness_of_fit_ref 1.008
_refine_ls_hydrogen_treatment constr
_refine_ls_matrix_type full
_refine_ls_number_parameters 708
_refine_ls_number_reflns 10899
_refine_ls_number_restraints 509
_refine_ls_restrained_S_all 0.990
_refine_ls_R_factor_all 0.1162
_refine_ls_R_factor_gt 0.0591
_refine_ls_shift/su_max 0.002
_refine_ls_shift/su_mean 0.000
_refine_ls_structure_factor_coef Fsqd
_refine_ls_weighting_details 'calc w=1/[\s^2^(Fo^2^)+(0.0000P)^2^+0.0000P] where P=(Fo^2^+2Fc^2^)/3'
_refine_ls_weighting_scheme calc
_refine_ls_wR_factor_gt 0.0834
_refine_ls_wR_factor_ref 0.1033
_reflns_number_gt 6865
_reflns_number_total 10899
_reflns_threshold_expression I>2\s(I)
_cod_data_source_file cg301106g_si_002.cif
_cod_data_source_block ab104_2
_cod_original_sg_symbol_H-M 'P 21/c'
_cod_database_code 4507444
_computing_special_details
;
TITL ab104 in P2(1)/c
CELL 0.71073  20.1170  18.9892  16.9251  90.000  94.561  90.000
ZERR    4.00   0.0011   0.0014   0.0010   0.000   0.005   0.000
LATT  1
SYMM -X, 0.5+Y, 0.5-Z
SFAC C H O S CU W  N I
UNIT 180 292 4 32 24  8 52 8

REM orange block
SIZE 0.15 0.1 0.1
TEMP -123
OMIT -3 50
OMIT -3   1   9
OMIT -1   4   2
OMIT  1  14   3

L.S. 20
ACTA
BOND $H
BIND I2 CU4
FMAP 2
PLAN 10

SIMU 0.005 $C $N $O
DELU 0.005 $C $N $O

REM EXTI    0.000000
WGHT    0.000000
FVAR       0.03797
W1    6    0.118074    0.592657    0.318410    11.00000    0.02043    0.01769 =
         0.02004    0.00284    0.00509   -0.00070
S1    4    0.069485    0.494919    0.263996    11.00000    0.02029    0.02285 =
         0.02267    0.00191    0.00013   -0.00231
S2    4    0.199048    0.559201    0.409232    11.00000    0.02990    0.01883 =
         0.01368    0.00160    0.00264   -0.00437
S3    4    0.165222    0.651986    0.223536    11.00000    0.02848    0.02154 =
         0.01781    0.00488    0.00117   -0.00423
S4    4    0.048123    0.658502    0.372510    11.00000    0.03909    0.03205 =
         0.05095    0.00342    0.01850    0.00222
CU1   5    0.127308    0.547573    0.169488    11.00000    0.04603    0.03267 =
         0.01908   -0.00319    0.00616   -0.01168
CU2   5    0.159683    0.460549    0.344893    11.00000    0.02761    0.01770 =
         0.02412    0.00162   -0.00459   -0.00125
CU3   5    0.249990    0.603564    0.303199    11.00000    0.02161    0.02631 =
         0.02150    0.00644    0.00051   -0.00641
I1    8    0.257462    0.468348    0.219942    11.00000    0.02946    0.03408 =
         0.02113   -0.00190    0.00574    0.00570
W2    6    0.387897    0.545843    0.695901    11.00000    0.01867    0.01549 =
         0.01440   -0.00115    0.00161    0.00109
S5    4    0.349386    0.577175    0.811698    11.00000    0.02256    0.02053 =
         0.01392   -0.00483   -0.00133    0.00441
S6    4    0.301694    0.535313    0.605112    11.00000    0.01892    0.02085 =
         0.01654    0.00033    0.00208    0.00255
S7    4    0.437593    0.439996    0.711238    11.00000    0.02005    0.02031 =
         0.01775   -0.00080    0.00184    0.00731
S8    4    0.455170    0.624451    0.658910    11.00000    0.03147    0.03140 =
         0.03228   -0.00076    0.00458   -0.00242
CU4   5    0.396018    0.467625    0.826941    11.00000    0.03296    0.02261 =
         0.01684    0.00033    0.00459    0.00750
CU5   5    0.258323    0.552023    0.725095    11.00000    0.02001    0.02934 =
         0.01618   -0.00637   -0.00003    0.00455
CU6   5    0.338648    0.423869    0.636986    11.00000    0.03257    0.01772 =
         0.02041   -0.00396   -0.00426    0.00185
I2    8    0.247885    0.401938    0.762946    11.00000    0.03472    0.02002 =
         0.02384    0.00263    0.00942   -0.00211
N1    7    0.162381    0.366321    0.389559    11.00000    0.02312    0.01753 =
         0.01588   -0.00329    0.00283   -0.00014
N2    7    0.165206    0.349931    0.469558    11.00000    0.02501    0.01933 =
         0.01722   -0.00297    0.00328   -0.00142
N3    7    0.121543    0.597347    0.665726    11.00000    0.01948    0.02442 =
         0.01664   -0.00369   -0.00026   -0.00501
N4    7    0.172116    0.600190    0.724076    11.00000    0.01792    0.02140 =
         0.01539   -0.00141    0.00119   -0.00662
C1    1    0.163878    0.248728    0.561589    11.00000    0.05387    0.02754 =
         0.02056    0.00184    0.01225   -0.00384
AFIX 137
H1A   2    0.204756    0.262687    0.593047    11.00000   -1.50000
H1B   2    0.162063    0.197276    0.557456    11.00000   -1.50000
H1C   2    0.125020    0.265708    0.587413    11.00000   -1.50000
AFIX   0
C2    1    0.163564    0.279952    0.480682    11.00000    0.03177    0.02013 =
         0.01898   -0.00172    0.00665   -0.00417
C3    1    0.159307    0.249954    0.405835    11.00000    0.03132    0.01966 =
         0.01964   -0.00335    0.00347   -0.00181
AFIX  43
H3    2    0.156603    0.201176    0.393530    11.00000   -1.20000
AFIX   0
C4    1    0.159765    0.303855    0.353873    11.00000    0.03026    0.01878 =
         0.01904   -0.00428    0.00369   -0.00023
C5    1    0.151765    0.299056    0.264489    11.00000    0.04789    0.02607 =
         0.01938   -0.00594    0.00787    0.00303
AFIX 137
H5A   2    0.184206    0.330138    0.241880    11.00000   -1.50000
H5B   2    0.106521    0.313509    0.245515    11.00000   -1.50000
H5C   2    0.159382    0.250408    0.248114    11.00000   -1.50000
AFIX   0
C6    1    0.164202    0.405650    0.528816    11.00000    0.02016    0.02177 =
         0.01663   -0.00450    0.00199   -0.00427
AFIX  23
H6A   2    0.190078    0.446329    0.511299    11.00000   -1.20000
H6B   2    0.186516    0.388371    0.579367    11.00000   -1.20000
AFIX   0
C7    1    0.094763    0.430114    0.543270    11.00000    0.02023    0.02720 =
         0.01854   -0.00624    0.00374   -0.00381
AFIX  23
H7A   2    0.066832    0.388377    0.552181    11.00000   -1.20000
H7B   2    0.075179    0.454303    0.495089    11.00000   -1.20000
AFIX   0
C8    1    0.092322    0.479320    0.613092    11.00000    0.02440    0.02667 =
         0.01977   -0.00596    0.00454   -0.00397
AFIX  23
H8A   2    0.045235    0.487039    0.623935    11.00000   -1.20000
H8B   2    0.115391    0.457026    0.660535    11.00000   -1.20000
AFIX   0
C9    1    0.124167    0.548766    0.598997    11.00000    0.02144    0.02610 =
         0.01676   -0.00458    0.00065   -0.00546
AFIX  23
H9A   2    0.171352    0.540940    0.588661    11.00000   -1.20000
H9B   2    0.101433    0.570638    0.551091    11.00000   -1.20000
AFIX   0
C10   1    0.011800    0.653295    0.620476    11.00000    0.02132    0.02222 =
         0.02819   -0.00078   -0.00535   -0.00288
AFIX 137
H10A  2    0.025848    0.665995    0.568207    11.00000   -1.50000
H10B  2   -0.016343    0.690801    0.639499    11.00000   -1.50000
H10C  2   -0.013524    0.609180    0.616457    11.00000   -1.50000
AFIX   0
C11   1    0.072737    0.643880    0.678085    11.00000    0.02137    0.02362 =
         0.01826   -0.00272   -0.00071   -0.00415
C12   1    0.090999    0.678071    0.747680    11.00000    0.02192    0.02307 =
         0.01803   -0.00243    0.00068   -0.00146
AFIX  43
H12   2    0.066294    0.713224    0.772515    11.00000   -1.20000
AFIX   0
C13   1    0.153478    0.650829    0.774991    11.00000    0.02118    0.02144 =
         0.01759   -0.00243   -0.00057   -0.00235
C14   1    0.193298    0.669182    0.848138    11.00000    0.02459    0.02542 =
         0.02792   -0.01113   -0.00240    0.00107
AFIX 137
H14A  2    0.231752    0.637495    0.855374    11.00000   -1.50000
H14B  2    0.165919    0.664450    0.893217    11.00000   -1.50000
H14C  2    0.208911    0.717900    0.844846    11.00000   -1.50000
AFIX   0
N5    7    0.095122    0.550339    0.056562    11.00000    0.01936    0.03086 =
         0.02006    0.00035    0.00146    0.00008
N6    7    0.111562    0.508790   -0.004572    11.00000    0.01982    0.02693 =
         0.01788    0.00165   -0.00062    0.00026
N7    7    0.415256    0.444760   -0.001512    11.00000    0.02390    0.02217 =
         0.01598    0.00105   -0.00239    0.00620
N8    7    0.432053    0.426842   -0.074334    11.00000    0.02704    0.02289 =
         0.01776    0.00495   -0.00001    0.00860
C15   1    0.018056    0.650666    0.071968    11.00000    0.04059    0.04065 =
         0.04890   -0.00807    0.00853    0.00990
AFIX 137
H15A  2    0.015473    0.634278    0.126544    11.00000   -1.50000
H15B  2   -0.026939    0.660722    0.048137    11.00000   -1.50000
H15C  2    0.045108    0.693591    0.072081    11.00000   -1.50000
AFIX   0
C16   1    0.049515    0.594583    0.024673    11.00000    0.02192    0.03289 =
         0.02660   -0.00018    0.00189    0.00183
C17   1    0.037985    0.582186   -0.055981    11.00000    0.02237    0.03097 =
         0.02567    0.00477   -0.00322   -0.00052
AFIX  43
H17   2    0.008300    0.607587   -0.091974    11.00000   -1.20000
AFIX   0
C18   1    0.077752    0.525923   -0.074362    11.00000    0.01902    0.02984 =
         0.02000    0.00245   -0.00319   -0.00330
C19   1    0.089924    0.491247   -0.149260    11.00000    0.02977    0.04590 =
         0.02279   -0.00641   -0.00729   -0.00550
AFIX 137
H19A  2    0.137745    0.492335   -0.156606    11.00000   -1.50000
H19B  2    0.065402    0.515982   -0.193271    11.00000   -1.50000
H19C  2    0.074759    0.442247   -0.147962    11.00000   -1.50000
AFIX   0
C20   1    0.166778    0.458829    0.006620    11.00000    0.02433    0.01981 =
         0.01632    0.00184   -0.00088    0.00112
AFIX  23
H20A  2    0.160915    0.420777   -0.033311    11.00000   -1.20000
H20B  2    0.167165    0.437280    0.059917    11.00000   -1.20000
AFIX   0
C21   1    0.232209    0.496471   -0.001834    11.00000    0.02336    0.01775 =
         0.00961    0.00054   -0.00005   -0.00115
AFIX  23
H21A  2    0.239620    0.531278    0.041520    11.00000   -1.20000
H21B  2    0.229286    0.522514   -0.052664    11.00000   -1.20000
AFIX   0
C22   1    0.291647    0.446369    0.000463    11.00000    0.02492    0.01896 =
         0.01024   -0.00020   -0.00197    0.00085
AFIX  23
H22A  2    0.290630    0.414359    0.046521    11.00000   -1.20000
H22B  2    0.289155    0.417393   -0.048309    11.00000   -1.20000
AFIX   0
C23   1    0.356369    0.488577    0.006868    11.00000    0.02614    0.02194 =
         0.01476   -0.00162   -0.00157    0.00313
AFIX  23
H23A  2    0.353939    0.525314   -0.034766    11.00000   -1.20000
H23B  2    0.361114    0.512542    0.058958    11.00000   -1.20000
AFIX   0
C24   1    0.448312    0.430804    0.140806    11.00000    0.02787    0.03759 =
         0.01724   -0.00028   -0.00643   -0.00344
AFIX 137
H24A  2    0.404420    0.413777    0.153487    11.00000   -1.50000
H24B  2    0.451765    0.481397    0.151803    11.00000   -1.50000
H24C  2    0.483165    0.405706    0.173332    11.00000   -1.50000
AFIX   0
C25   1    0.456507    0.418384    0.058364    11.00000    0.02469    0.02539 =
         0.01817    0.00403   -0.00147    0.00348
C26   1    0.504261    0.380572    0.020427    11.00000    0.02574    0.02428 =
         0.02356    0.00592   -0.00177    0.00803
AFIX  43
H26   2    0.541541    0.356428    0.045532    11.00000   -1.20000
AFIX   0
C27   1    0.487865    0.384514   -0.058597    11.00000    0.02826    0.02391 =
         0.02297    0.00435    0.00340    0.01084
C28   1    0.522413    0.351296   -0.124757    11.00000    0.04197    0.03078 =
         0.03165   -0.00391    0.00825    0.01515
AFIX 137
H28A  2    0.530917    0.387192   -0.164317    11.00000   -1.50000
H28B  2    0.494027    0.314236   -0.149635    11.00000   -1.50000
H28C  2    0.564824    0.330800   -0.103462    11.00000   -1.50000
AFIX   0
N9    7    0.335256    0.345112    0.565224    11.00000    0.02214    0.01373 =
         0.01578   -0.00424    0.00505   -0.00227
N10   7    0.334030    0.348894    0.483249    11.00000    0.02401    0.01549 =
         0.01614   -0.00274    0.00235   -0.00031
N11   7    0.384720    0.635777    0.376868    11.00000    0.02136    0.01953 =
         0.02056    0.00007    0.00246   -0.00367
N12   7    0.337932    0.648200    0.316002    11.00000    0.01966    0.02336 =
         0.01960    0.00090    0.00354   -0.00404
C29   1    0.347231    0.250248    0.662869    11.00000    0.04566    0.01456 =
         0.02294   -0.00062    0.00518   -0.00301
AFIX 137
H29A  2    0.315154    0.276049    0.692551    11.00000   -1.50000
H29B  2    0.392449    0.258437    0.687092    11.00000   -1.50000
H29C  2    0.337165    0.199780    0.664004    11.00000   -1.50000
AFIX   0
C30   1    0.342577    0.275194    0.579536    11.00000    0.02642    0.01362 =
         0.02079   -0.00257    0.00589   -0.00444
C31   1    0.346654    0.238082    0.510096    11.00000    0.02858    0.01330 =
         0.02303   -0.00477    0.00352   -0.00604
AFIX  43
H31   2    0.352131    0.188624    0.505198    11.00000   -1.20000
AFIX   0
C32   1    0.341344    0.285731    0.449917    11.00000    0.02792    0.01531 =
         0.02110   -0.00614    0.00402   -0.00377
C33   1    0.345617    0.276423    0.362982    11.00000    0.04664    0.02112 =
         0.02306   -0.00730   -0.00135   -0.00773
AFIX 137
H33A  2    0.305743    0.296380    0.334327    11.00000   -1.50000
H33B  2    0.348580    0.226133    0.350741    11.00000   -1.50000
H33C  2    0.385338    0.300641    0.346746    11.00000   -1.50000
AFIX   0
C34   1    0.335398    0.418055    0.444702    11.00000    0.02432    0.01617 =
         0.01600   -0.00191   -0.00073    0.00097
AFIX  23
H34A  2    0.308639    0.451881    0.473412    11.00000   -1.20000
H34B  2    0.315074    0.414255    0.389646    11.00000   -1.20000
AFIX   0
C35   1    0.406664    0.445443    0.443694    11.00000    0.02615    0.01921 =
         0.02258    0.00206    0.00080    0.00049
AFIX  23
H35A  2    0.423790    0.457368    0.498517    11.00000   -1.20000
H35B  2    0.435152    0.407552    0.424595    11.00000   -1.20000
AFIX   0
C36   1    0.412187    0.509620    0.391730    11.00000    0.02327    0.01983 =
         0.02253    0.00155   -0.00089   -0.00080
AFIX  23
H36A  2    0.389530    0.500011    0.338749    11.00000   -1.20000
H36B  2    0.459809    0.518928    0.384890    11.00000   -1.20000
AFIX   0
C37   1    0.381227    0.574928    0.426761    11.00000    0.02314    0.01934 =
         0.02173    0.00093    0.00064   -0.00179
AFIX  23
H37A  2    0.333941    0.565081    0.434957    11.00000   -1.20000
H37B  2    0.404673    0.585153    0.479159    11.00000   -1.20000
AFIX   0
C38   1    0.490530    0.685655    0.440995    11.00000    0.02476    0.02710 =
         0.02772   -0.00313   -0.00504   -0.00935
AFIX 137
H38A  2    0.518657    0.726994    0.434119    11.00000   -1.50000
H38B  2    0.516829    0.642751    0.435442    11.00000   -1.50000
H38C  2    0.473818    0.686826    0.493810    11.00000   -1.50000
AFIX   0
C39   1    0.434202    0.686242    0.380674    11.00000    0.01949    0.02256 =
         0.02310    0.00119    0.00087   -0.00339
C40   1    0.417626    0.732200    0.318241    11.00000    0.02032    0.02259 =
         0.02235    0.00219    0.00423   -0.00288
AFIX  43
H40   2    0.441907    0.772653    0.304320    11.00000   -1.20000
AFIX   0
C41   1    0.357880    0.706971    0.279838    11.00000    0.01880    0.02438 =
         0.02057    0.00364    0.00442   -0.00279
C42   1    0.319900    0.738744    0.210360    11.00000    0.02949    0.03162 =
         0.02926    0.01287   -0.00148   -0.00894
AFIX 137
H42A  2    0.311241    0.702885    0.169183    11.00000   -1.50000
H42B  2    0.345852    0.777269    0.189600    11.00000   -1.50000
H42C  2    0.277443    0.757128    0.226264    11.00000   -1.50000
AFIX   0
O     3    0.310552    0.643836    0.019630    11.00000    0.05127    0.02987 =
         0.05073   -0.00677    0.00607    0.01194
N13   7    0.248642    0.742811    0.026097    11.00000    0.04555    0.02091 =
         0.03270    0.00367    0.00878    0.00595
C43   1    0.259252    0.672835    0.034405    11.00000    0.04249    0.02089 =
         0.03500    0.00430    0.00915    0.00346
AFIX  43
H43   2    0.224586    0.644769    0.052853    11.00000   -1.20000
AFIX   0
C44   1    0.187655    0.774459    0.048265    11.00000    0.05185    0.02993 =
         0.03814    0.00169    0.01013    0.01168
AFIX 137
H44A  2    0.156669    0.737435    0.062052    11.00000   -1.50000
H44B  2    0.167387    0.802070    0.003732    11.00000   -1.50000
H44C  2    0.197471    0.805373    0.094075    11.00000   -1.50000
AFIX   0
C45   1    0.298866    0.785075   -0.003346    11.00000    0.05052    0.01871 =
         0.03551    0.00316    0.00211    0.00108
AFIX 137
H45A  2    0.330104    0.755146   -0.029637    11.00000   -1.50000
H45B  2    0.322888    0.810316    0.040645    11.00000   -1.50000
H45C  2    0.278467    0.819101   -0.041485    11.00000   -1.50000

HKLF 4

REM  ab104 in P2(1)/c
REM R1 =  0.0591 for   6865 Fo > 4sig(Fo)  and  0.1162 for all  10899 data
REM    708 parameters refined using    509 restraints

END
;

loop_
_symmetry_equiv_pos_as_xyz
'x, y, z'
'-x, y+1/2, -z+1/2'
'-x, -y, -z'
'x, -y-1/2, z-1/2'

loop_
_atom_site_label
_atom_site_type_symbol
_atom_site_fract_x
_atom_site_fract_y
_atom_site_fract_z
_atom_site_U_iso_or_equiv
_atom_site_adp_type
_atom_site_occupancy
_atom_site_symmetry_multiplicity
_atom_site_calc_flag
_atom_site_refinement_flags
W1 W 0.11807(2) 0.59266(3) 0.31841(3) 0.01920(13) Uani 1 1 d .
S1 S 0.06948(13) 0.49492(18) 0.26400(18) 0.0220(7) Uani 1 1 d .
S2 S 0.19905(13) 0.55920(18) 0.40923(17) 0.0208(7) Uani 1 1 d .
S3 S 0.16522(14) 0.65199(19) 0.22354(18) 0.0226(7) Uani 1 1 d .
S4 S 0.04812(16) 0.6585(2) 0.3725(2) 0.0399(10) Uani 1 1 d .
Cu1 Cu 0.12731(7) 0.54757(10) 0.16949(9) 0.0324(4) Uani 1 1 d .
Cu2 Cu 0.15968(6) 0.46055(9) 0.34489(9) 0.0235(4) Uani 1 1 d .
Cu3 Cu 0.24999(6) 0.60356(9) 0.30320(8) 0.0232(4) Uani 1 1 d .
I1 I 0.25746(4) 0.46835(5) 0.21994(5) 0.0280(2) Uani 1 1 d .
W2 W 0.38790(2) 0.54584(3) 0.69590(3) 0.01617(13) Uani 1 1 d .
S5 S 0.34939(13) 0.57717(18) 0.81170(17) 0.0192(7) Uani 1 1 d .
S6 S 0.30169(12) 0.53531(18) 0.60511(17) 0.0187(7) Uani 1 1 d .
S7 S 0.43759(13) 0.44000(18) 0.71124(17) 0.0194(7) Uani 1 1 d .
S8 S 0.45517(15) 0.6245(2) 0.6589(2) 0.0316(9) Uani 1 1 d .
Cu4 Cu 0.39602(7) 0.46762(9) 0.82694(8) 0.0240(4) Uani 1 1 d .
Cu5 Cu 0.25832(6) 0.55202(9) 0.72510(8) 0.0219(4) Uani 1 1 d .
Cu6 Cu 0.33865(7) 0.42387(9) 0.63699(9) 0.0239(4) Uani 1 1 d .
I2 I 0.24789(4) 0.40194(5) 0.76295(5) 0.0258(2) Uani 1 1 d .
N1 N 0.1624(4) 0.3663(6) 0.3896(5) 0.0188(15) Uani 1 1 d U
N2 N 0.1652(4) 0.3499(6) 0.4696(5) 0.0204(14) Uani 1 1 d U
N3 N 0.1215(4) 0.5973(6) 0.6657(5) 0.0203(14) Uani 1 1 d U
N4 N 0.1721(4) 0.6002(6) 0.7241(5) 0.0182(15) Uani 1 1 d U
C1 C 0.1639(6) 0.2487(8) 0.5616(7) 0.033(3) Uani 1 1 d U
H1A H 0.2048 0.2627 0.5930 0.050 Uiso 1 1 calc R
H1B H 0.1621 0.1973 0.5575 0.050 Uiso 1 1 calc R
H1C H 0.1250 0.2657 0.5874 0.050 Uiso 1 1 calc R
C2 C 0.1636(5) 0.2800(7) 0.4807(7) 0.0234(16) Uani 1 1 d U
C3 C 0.1593(5) 0.2500(7) 0.4058(7) 0.0235(17) Uani 1 1 d U
H3 H 0.1566 0.2012 0.3935 0.028 Uiso 1 1 calc R
C4 C 0.1598(5) 0.3039(7) 0.3539(7) 0.0226(17) Uani 1 1 d U
C5 C 0.1518(6) 0.2991(8) 0.2645(7) 0.031(3) Uani 1 1 d U
H5A H 0.1842 0.3301 0.2419 0.046 Uiso 1 1 calc R
H5B H 0.1065 0.3135 0.2455 0.046 Uiso 1 1 calc R
H5C H 0.1594 0.2504 0.2481 0.046 Uiso 1 1 calc R
C6 C 0.1642(5) 0.4057(7) 0.5288(7) 0.0195(17) Uani 1 1 d U
H6A H 0.1901 0.4463 0.5113 0.023 Uiso 1 1 calc R
H6B H 0.1865 0.3884 0.5794 0.023 Uiso 1 1 calc R
C7 C 0.0948(5) 0.4301(7) 0.5433(7) 0.0219(18) Uani 1 1 d U
H7A H 0.0668 0.3884 0.5522 0.026 Uiso 1 1 calc R
H7B H 0.0752 0.4543 0.4951 0.026 Uiso 1 1 calc R
C8 C 0.0923(5) 0.4793(7) 0.6131(7) 0.0235(18) Uani 1 1 d U
H8A H 0.0452 0.4870 0.6239 0.028 Uiso 1 1 calc R
H8B H 0.1154 0.4570 0.6605 0.028 Uiso 1 1 calc R
C9 C 0.1242(5) 0.5488(7) 0.5990(7) 0.0215(17) Uani 1 1 d U
H9A H 0.1714 0.5409 0.5887 0.026 Uiso 1 1 calc R
H9B H 0.1014 0.5706 0.5511 0.026 Uiso 1 1 calc R
C10 C 0.0118(5) 0.6533(7) 0.6205(7) 0.024(3) Uani 1 1 d U
H10A H 0.0258 0.6660 0.5682 0.036 Uiso 1 1 calc R
H10B H -0.0163 0.6908 0.6395 0.036 Uiso 1 1 calc R
H10C H -0.0135 0.6092 0.6165 0.036 Uiso 1 1 calc R
C11 C 0.0727(5) 0.6439(7) 0.6781(7) 0.0212(16) Uani 1 1 d U
C12 C 0.0910(5) 0.6781(7) 0.7477(7) 0.0211(17) Uani 1 1 d U
H12 H 0.0663 0.7132 0.7725 0.025 Uiso 1 1 calc R
C13 C 0.1535(5) 0.6508(7) 0.7750(7) 0.0202(17) Uani 1 1 d U
C14 C 0.1933(5) 0.6692(7) 0.8481(7) 0.026(3) Uani 1 1 d U
H14A H 0.2318 0.6375 0.8554 0.039 Uiso 1 1 calc R
H14B H 0.1659 0.6644 0.8932 0.039 Uiso 1 1 calc R
H14C H 0.2089 0.7179 0.8448 0.039 Uiso 1 1 calc R
N5 N 0.0951(4) 0.5503(6) 0.0566(5) 0.0234(16) Uani 1 1 d U
N6 N 0.1116(4) 0.5088(6) -0.0046(5) 0.0217(14) Uani 1 1 d U
N7 N 0.4153(4) 0.4448(6) -0.0015(5) 0.0209(14) Uani 1 1 d U
N8 N 0.4321(4) 0.4268(6) -0.0743(5) 0.0227(16) Uani 1 1 d U
C15 C 0.0181(6) 0.6507(9) 0.0720(8) 0.043(3) Uani 1 1 d U
H15A H 0.0155 0.6343 0.1265 0.065 Uiso 1 1 calc R
H15B H -0.0269 0.6607 0.0481 0.065 Uiso 1 1 calc R
H15C H 0.0451 0.6936 0.0721 0.065 Uiso 1 1 calc R
C16 C 0.0495(5) 0.5946(8) 0.0247(7) 0.0271(18) Uani 1 1 d U
C17 C 0.0380(5) 0.5822(7) -0.0560(7) 0.0266(18) Uani 1 1 d U
H17 H 0.0083 0.6076 -0.0920 0.032 Uiso 1 1 calc R
C18 C 0.0778(5) 0.5259(7) -0.0744(7) 0.0232(17) Uani 1 1 d U
C19 C 0.0899(5) 0.4912(8) -0.1493(7) 0.033(3) Uani 1 1 d U
H19A H 0.1377 0.4923 -0.1566 0.050 Uiso 1 1 calc R
H19B H 0.0654 0.5160 -0.1933 0.050 Uiso 1 1 calc R
H19C H 0.0748 0.4422 -0.1480 0.050 Uiso 1 1 calc R
C20 C 0.1668(5) 0.4588(7) 0.0066(7) 0.0203(17) Uani 1 1 d U
H20A H 0.1609 0.4208 -0.0333 0.024 Uiso 1 1 calc R
H20B H 0.1672 0.4373 0.0599 0.024 Uiso 1 1 calc R
C21 C 0.2322(5) 0.4965(7) -0.0018(6) 0.0170(17) Uani 1 1 d U
H21A H 0.2396 0.5313 0.0415 0.020 Uiso 1 1 calc R
H21B H 0.2293 0.5225 -0.0527 0.020 Uiso 1 1 calc R
C22 C 0.2916(5) 0.4464(7) 0.0005(6) 0.0182(17) Uani 1 1 d U
H22A H 0.2906 0.4144 0.0465 0.022 Uiso 1 1 calc R
H22B H 0.2892 0.4174 -0.0483 0.022 Uiso 1 1 calc R
C23 C 0.3564(5) 0.4886(7) 0.0069(7) 0.0211(17) Uani 1 1 d U
H23A H 0.3539 0.5253 -0.0348 0.025 Uiso 1 1 calc R
H23B H 0.3611 0.5125 0.0590 0.025 Uiso 1 1 calc R
C24 C 0.4483(5) 0.4308(8) 0.1408(7) 0.028(3) Uani 1 1 d U
H24A H 0.4044 0.4138 0.1535 0.042 Uiso 1 1 calc R
H24B H 0.4518 0.4814 0.1518 0.042 Uiso 1 1 calc R
H24C H 0.4832 0.4057 0.1733 0.042 Uiso 1 1 calc R
C25 C 0.4565(5) 0.4184(7) 0.0584(7) 0.0229(17) Uani 1 1 d U
C26 C 0.5043(5) 0.3806(7) 0.0204(7) 0.0247(18) Uani 1 1 d U
H26 H 0.5415 0.3564 0.0455 0.030 Uiso 1 1 calc R
C27 C 0.4879(5) 0.3845(7) -0.0586(7) 0.0250(17) Uani 1 1 d U
C28 C 0.5224(6) 0.3513(8) -0.1248(7) 0.035(3) Uani 1 1 d U
H28A H 0.5309 0.3872 -0.1643 0.052 Uiso 1 1 calc R
H28B H 0.4940 0.3142 -0.1496 0.052 Uiso 1 1 calc R
H28C H 0.5648 0.3308 -0.1035 0.052 Uiso 1 1 calc R
N9 N 0.3353(4) 0.3451(5) 0.5652(5) 0.0170(15) Uani 1 1 d U
N10 N 0.3340(4) 0.3489(6) 0.4832(5) 0.0185(14) Uani 1 1 d U
N11 N 0.3847(4) 0.6358(6) 0.3769(6) 0.0204(14) Uani 1 1 d U
N12 N 0.3379(4) 0.6482(6) 0.3160(5) 0.0208(16) Uani 1 1 d U
C29 C 0.3472(6) 0.2502(7) 0.6629(7) 0.028(3) Uani 1 1 d U
H29A H 0.3152 0.2760 0.6926 0.041 Uiso 1 1 calc R
H29B H 0.3924 0.2584 0.6871 0.041 Uiso 1 1 calc R
H29C H 0.3372 0.1998 0.6640 0.041 Uiso 1 1 calc R
C30 C 0.3426(5) 0.2752(7) 0.5795(7) 0.0201(16) Uani 1 1 d U
C31 C 0.3467(5) 0.2381(7) 0.5101(7) 0.0216(17) Uani 1 1 d U
H31 H 0.3521 0.1886 0.5052 0.026 Uiso 1 1 calc R
C32 C 0.3413(5) 0.2857(7) 0.4499(7) 0.0213(16) Uani 1 1 d U
C33 C 0.3456(6) 0.2764(7) 0.3630(7) 0.030(3) Uani 1 1 d U
H33A H 0.3057 0.2964 0.3343 0.046 Uiso 1 1 calc R
H33B H 0.3486 0.2261 0.3507 0.046 Uiso 1 1 calc R
H33C H 0.3853 0.3006 0.3467 0.046 Uiso 1 1 calc R
C34 C 0.3354(5) 0.4181(7) 0.4447(7) 0.0190(17) Uani 1 1 d U
H34A H 0.3086 0.4519 0.4734 0.023 Uiso 1 1 calc R
H34B H 0.3151 0.4143 0.3896 0.023 Uiso 1 1 calc R
C35 C 0.4067(5) 0.4454(7) 0.4437(7) 0.0227(17) Uani 1 1 d U
H35A H 0.4238 0.4574 0.4985 0.027 Uiso 1 1 calc R
H35B H 0.4352 0.4076 0.4246 0.027 Uiso 1 1 calc R
C36 C 0.4122(5) 0.5096(7) 0.3917(7) 0.0220(18) Uani 1 1 d U
H36A H 0.3895 0.5000 0.3387 0.026 Uiso 1 1 calc R
H36B H 0.4598 0.5189 0.3849 0.026 Uiso 1 1 calc R
C37 C 0.3812(5) 0.5749(7) 0.4268(7) 0.0215(17) Uani 1 1 d U
H37A H 0.3339 0.5651 0.4350 0.026 Uiso 1 1 calc R
H37B H 0.4047 0.5852 0.4792 0.026 Uiso 1 1 calc R
C38 C 0.4905(5) 0.6857(7) 0.4410(7) 0.027(3) Uani 1 1 d U
H38A H 0.5187 0.7270 0.4341 0.040 Uiso 1 1 calc R
H38B H 0.5168 0.6428 0.4354 0.040 Uiso 1 1 calc R
H38C H 0.4738 0.6868 0.4938 0.040 Uiso 1 1 calc R
C39 C 0.4342(5) 0.6862(7) 0.3807(7) 0.0218(17) Uani 1 1 d U
C40 C 0.4176(5) 0.7322(7) 0.3182(7) 0.0216(17) Uani 1 1 d U
H40 H 0.4419 0.7727 0.3043 0.026 Uiso 1 1 calc R
C41 C 0.3579(5) 0.7070(7) 0.2798(7) 0.0211(17) Uani 1 1 d U
C42 C 0.3199(5) 0.7387(8) 0.2104(7) 0.030(3) Uani 1 1 d U
H42A H 0.3112 0.7029 0.1692 0.045 Uiso 1 1 calc R
H42B H 0.3459 0.7773 0.1896 0.045 Uiso 1 1 calc R
H42C H 0.2774 0.7571 0.2263 0.045 Uiso 1 1 calc R
O O 0.3106(4) 0.6438(6) 0.0196(6) 0.044(2) Uani 1 1 d U
N13 N 0.2486(5) 0.7428(6) 0.0261(6) 0.033(2) Uani 1 1 d U
C43 C 0.2593(6) 0.6728(8) 0.0344(8) 0.032(2) Uani 1 1 d U
H43 H 0.2246 0.6448 0.0529 0.039 Uiso 1 1 calc R
C44 C 0.1877(6) 0.7745(8) 0.0483(8) 0.040(3) Uani 1 1 d U
H44A H 0.1567 0.7374 0.0621 0.059 Uiso 1 1 calc R
H44B H 0.1674 0.8021 0.0037 0.059 Uiso 1 1 calc R
H44C H 0.1975 0.8054 0.0941 0.059 Uiso 1 1 calc R
C45 C 0.2989(6) 0.7851(8) -0.0033(8) 0.035(3) Uani 1 1 d U
H45A H 0.3301 0.7551 -0.0296 0.052 Uiso 1 1 calc R
H45B H 0.3229 0.8103 0.0406 0.052 Uiso 1 1 calc R
H45C H 0.2785 0.8191 -0.0415 0.052 Uiso 1 1 calc R

loop_
_atom_site_aniso_label
_atom_site_aniso_U_11
_atom_site_aniso_U_22
_atom_site_aniso_U_33
_atom_site_aniso_U_23
_atom_site_aniso_U_13
_atom_site_aniso_U_12
W1 0.0204(2) 0.0177(3) 0.0200(3) 0.0028(2) 0.0051(2) -0.0007(2)
S1 0.0203(15) 0.023(2) 0.0227(18) 0.0019(15) 0.0001(12) -0.0023(13)
S2 0.0299(16) 0.019(2) 0.0137(16) 0.0016(14) 0.0026(12) -0.0044(14)
S3 0.0285(16) 0.022(2) 0.0178(17) 0.0049(15) 0.0012(13) -0.0042(14)
S4 0.0391(19) 0.032(3) 0.051(2) 0.003(2) 0.0185(17) 0.0022(17)
Cu1 0.0460(9) 0.0327(12) 0.0191(9) -0.0032(8) 0.0062(7) -0.0117(8)
Cu2 0.0276(8) 0.0177(10) 0.0241(9) 0.0016(7) -0.0046(6) -0.0012(7)
Cu3 0.0216(7) 0.0263(11) 0.0215(8) 0.0064(8) 0.0005(6) -0.0064(7)
I1 0.0295(4) 0.0341(6) 0.0211(5) -0.0019(4) 0.0057(3) 0.0057(4)
W2 0.0187(2) 0.0155(3) 0.0144(3) -0.0011(2) 0.00161(18) 0.0011(2)
S5 0.0226(15) 0.021(2) 0.0139(16) -0.0048(14) -0.0013(12) 0.0044(13)
S6 0.0189(14) 0.021(2) 0.0165(16) 0.0003(14) 0.0021(12) 0.0026(13)
S7 0.0201(14) 0.020(2) 0.0177(17) -0.0008(14) 0.0018(12) 0.0073(13)
S8 0.0315(17) 0.031(2) 0.032(2) -0.0008(17) 0.0046(14) -0.0024(15)
Cu4 0.0330(8) 0.0226(10) 0.0168(8) 0.0003(7) 0.0046(6) 0.0075(7)
Cu5 0.0200(7) 0.0293(11) 0.0162(8) -0.0064(7) 0.0000(6) 0.0046(7)
Cu6 0.0326(8) 0.0177(10) 0.0204(8) -0.0040(7) -0.0043(6) 0.0018(7)
I2 0.0347(4) 0.0200(5) 0.0238(5) 0.0026(4) 0.0094(3) -0.0021(4)
N1 0.023(3) 0.018(3) 0.016(3) -0.003(3) 0.003(3) 0.000(3)
N2 0.025(3) 0.019(3) 0.017(3) -0.003(2) 0.003(3) -0.001(3)
N3 0.019(3) 0.024(3) 0.017(3) -0.004(3) 0.000(2) -0.005(3)
N4 0.018(3) 0.021(4) 0.015(3) -0.001(3) 0.001(2) -0.007(3)
C1 0.054(6) 0.028(6) 0.021(4) 0.002(4) 0.012(5) -0.004(6)
C2 0.032(4) 0.020(3) 0.019(3) -0.002(3) 0.007(3) -0.004(3)
C3 0.031(4) 0.020(4) 0.020(3) -0.003(3) 0.003(3) -0.002(4)
C4 0.030(4) 0.019(4) 0.019(3) -0.004(3) 0.004(3) 0.000(3)
C5 0.048(6) 0.026(7) 0.019(4) -0.006(4) 0.008(5) 0.003(6)
C6 0.020(3) 0.022(4) 0.017(3) -0.004(3) 0.002(3) -0.004(3)
C7 0.020(3) 0.027(4) 0.019(4) -0.006(3) 0.004(3) -0.004(3)
C8 0.024(4) 0.027(4) 0.020(4) -0.006(3) 0.005(3) -0.004(3)
C9 0.021(3) 0.026(4) 0.017(4) -0.005(3) 0.001(3) -0.005(3)
C10 0.021(5) 0.022(7) 0.028(6) -0.001(5) -0.005(4) -0.003(4)
C11 0.021(3) 0.024(4) 0.018(3) -0.003(3) -0.001(3) -0.004(3)
C12 0.022(3) 0.023(4) 0.018(4) -0.002(3) 0.001(3) -0.001(3)
C13 0.021(3) 0.021(4) 0.018(3) -0.002(3) -0.001(3) -0.002(3)
C14 0.025(5) 0.025(7) 0.028(5) -0.011(5) -0.002(4) 0.001(5)
N5 0.019(3) 0.031(4) 0.020(3) 0.000(3) 0.001(3) 0.000(3)
N6 0.020(3) 0.027(4) 0.018(3) 0.002(3) -0.001(3) 0.000(3)
N7 0.024(3) 0.022(4) 0.016(3) 0.001(3) -0.002(2) 0.006(3)
N8 0.027(3) 0.023(4) 0.018(3) 0.005(3) 0.000(3) 0.009(3)
C15 0.041(6) 0.041(7) 0.049(6) -0.008(5) 0.009(6) 0.010(5)
C16 0.022(4) 0.033(4) 0.027(4) 0.000(3) 0.002(3) 0.002(3)
C17 0.022(4) 0.031(4) 0.026(3) 0.005(3) -0.003(3) -0.001(3)
C18 0.019(3) 0.030(4) 0.020(3) 0.002(3) -0.003(3) -0.003(3)
C19 0.030(6) 0.046(7) 0.023(4) -0.006(5) -0.007(5) -0.005(5)
C20 0.024(3) 0.020(4) 0.016(4) 0.002(3) -0.001(3) 0.001(3)
C21 0.023(3) 0.018(4) 0.010(4) 0.001(4) 0.000(3) -0.001(3)
C22 0.025(3) 0.019(4) 0.010(4) 0.000(4) -0.002(3) 0.001(3)
C23 0.026(3) 0.022(4) 0.015(4) -0.002(3) -0.002(3) 0.003(3)
C24 0.028(5) 0.038(7) 0.017(4) 0.000(5) -0.006(4) -0.003(5)
C25 0.025(3) 0.025(4) 0.018(3) 0.004(3) -0.001(3) 0.003(3)
C26 0.026(4) 0.024(4) 0.024(3) 0.006(4) -0.002(3) 0.008(3)
C27 0.028(3) 0.024(4) 0.023(3) 0.004(3) 0.003(3) 0.011(3)
C28 0.042(6) 0.031(7) 0.032(5) -0.004(6) 0.008(5) 0.015(5)
N9 0.022(3) 0.014(3) 0.016(3) -0.004(3) 0.005(3) -0.002(3)
N10 0.024(3) 0.015(3) 0.016(3) -0.003(2) 0.002(3) 0.000(3)
N11 0.021(3) 0.020(3) 0.021(3) 0.000(3) 0.002(2) -0.004(3)
N12 0.020(3) 0.023(4) 0.020(4) 0.001(3) 0.004(3) -0.004(3)
C29 0.046(6) 0.015(6) 0.023(4) -0.001(4) 0.005(5) -0.003(5)
C30 0.026(4) 0.014(4) 0.021(3) -0.003(3) 0.006(3) -0.004(3)
C31 0.029(4) 0.013(3) 0.023(3) -0.005(3) 0.004(3) -0.006(3)
C32 0.028(3) 0.015(3) 0.021(3) -0.006(3) 0.004(3) -0.004(3)
C33 0.047(6) 0.021(7) 0.023(4) -0.007(4) -0.001(5) -0.008(5)
C34 0.024(3) 0.016(3) 0.016(4) -0.002(3) -0.001(3) 0.001(3)
C35 0.026(3) 0.019(4) 0.023(4) 0.002(3) 0.001(3) 0.000(3)
C36 0.023(4) 0.020(4) 0.023(4) 0.002(3) -0.001(3) -0.001(3)
C37 0.023(4) 0.019(4) 0.022(4) 0.001(3) 0.001(3) -0.002(3)
C38 0.025(5) 0.027(7) 0.028(6) -0.003(5) -0.005(4) -0.009(5)
C39 0.019(3) 0.023(4) 0.023(4) 0.001(3) 0.001(3) -0.003(3)
C40 0.020(3) 0.023(4) 0.022(4) 0.002(3) 0.004(3) -0.003(3)
C41 0.019(3) 0.024(4) 0.021(4) 0.004(3) 0.004(3) -0.003(3)
C42 0.029(5) 0.032(7) 0.029(6) 0.013(5) -0.001(4) -0.009(5)
O 0.051(5) 0.030(5) 0.051(6) -0.007(5) 0.006(4) 0.012(4)
N13 0.046(4) 0.021(4) 0.033(5) 0.004(4) 0.009(4) 0.006(3)
C43 0.042(5) 0.021(4) 0.035(5) 0.004(5) 0.009(4) 0.003(4)
C44 0.052(6) 0.030(7) 0.038(7) 0.002(6) 0.010(5) 0.012(5)
C45 0.051(6) 0.019(6) 0.036(7) 0.003(6) 0.002(5) 0.001(5)

loop_
_atom_type_symbol
_atom_type_description
_atom_type_scat_dispersion_real
_atom_type_scat_dispersion_imag
_atom_type_scat_source
C C 0.0033 0.0016 'International Tables Vol C Tables 4.2.6.8 and 6.1.1.4'
H H 0.0000 0.0000 'International Tables Vol C Tables 4.2.6.8 and 6.1.1.4'
O O 0.0106 0.0060 'International Tables Vol C Tables 4.2.6.8 and 6.1.1.4'
S S 0.1246 0.1234 'International Tables Vol C Tables 4.2.6.8 and 6.1.1.4'
Cu Cu 0.3201 1.2651 'International Tables Vol C Tables 4.2.6.8 and 6.1.1.4'
W W -0.8490 6.8722 'International Tables Vol C Tables 4.2.6.8 and 6.1.1.4'
N N 0.0061 0.0033 'International Tables Vol C Tables 4.2.6.8 and 6.1.1.4'
I I -0.4742 1.8119 'International Tables Vol C Tables 4.2.6.8 and 6.1.1.4'

loop_
_geom_angle_atom_site_label_1
_geom_angle_atom_site_label_2
_geom_angle_atom_site_label_3
_geom_angle
_geom_angle_site_symmetry_1
_geom_angle_site_symmetry_3
S1 W1 S2 108.30(12) . .
S1 W1 S3 108.42(11) . .
S1 W1 S4 112.10(12) . .
S1 W1 Cu1 54.19(8) . .
S1 W1 Cu2 54.31(8) . .
S1 W1 Cu3 114.94(8) . .
S2 W1 S3 108.00(10) . .
S2 W1 S4 109.80(13) . .
S2 W1 Cu1 116.95(9) . .
S2 W1 Cu2 54.38(9) . .
S2 W1 Cu3 54.52(8) . .
S3 W1 S4 110.11(13) . .
S3 W1 Cu1 54.58(9) . .
S3 W1 Cu2 116.68(9) . .
S3 W1 Cu3 54.18(8) . .
S4 W1 Cu1 133.24(11) . .
S4 W1 Cu2 133.18(11) . .
S4 W1 Cu3 132.97(11) . .
Cu1 W1 Cu2 79.27(5) . .
Cu1 W1 Cu3 78.02(5) . .
Cu2 W1 Cu3 77.90(5) . .
W1 S1 Cu1 72.40(10) . .
W1 S1 Cu2 72.09(10) . .
Cu1 S1 Cu2 96.93(11) . .
W1 S2 Cu2 72.48(10) . .
W1 S2 Cu3 72.85(10) . .
Cu2 S2 Cu3 95.04(12) . .
W1 S3 Cu1 72.74(10) . .
W1 S3 Cu3 73.27(10) . .
Cu1 S3 Cu3 95.55(14) . .
W1 Cu1 S1 53.41(9) . .
W1 Cu1 S3 52.68(8) . .
W1 Cu1 I1 90.93(5) . .
W1 Cu1 N5 149.5(3) . .
S1 Cu1 S3 105.76(12) . .
S1 Cu1 I1 93.50(9) . .
S1 Cu1 N5 123.1(3) . .
S3 Cu1 I1 93.63(9) . .
S3 Cu1 N5 116.0(3) . .
I1 Cu1 N5 119.2(3) . .
W1 Cu2 S1 53.60(9) . .
W1 Cu2 S2 53.13(9) . .
W1 Cu2 I1 92.84(5) . .
W1 Cu2 N1 158.4(3) . .
S1 Cu2 S2 106.36(13) . .
S1 Cu2 I1 95.60(9) . .
S1 Cu2 N1 119.6(3) . .
S2 Cu2 I1 94.23(8) . .
S2 Cu2 N1 125.0(3) . .
I1 Cu2 N1 108.7(3) . .
W1 Cu3 S2 52.63(8) . .
W1 Cu3 S3 52.55(8) . .
W1 Cu3 I1 93.84(5) . .
W1 Cu3 N12 155.6(3) . .
S2 Cu3 S3 104.52(11) . .
S2 Cu3 I1 95.58(10) . .
S2 Cu3 N12 121.9(3) . .
S3 Cu3 I1 97.65(10) . .
S3 Cu3 N12 121.1(3) . .
I1 Cu3 N12 110.6(3) . .
Cu1 I1 Cu2 68.26(4) . .
Cu1 I1 Cu3 68.38(4) . .
Cu2 I1 Cu3 69.16(4) . .
S5 W2 S6 108.76(10) . .
S5 W2 S7 108.48(11) . .
S5 W2 S8 109.91(13) . .
S5 W2 Cu4 54.78(9) . .
S5 W2 Cu5 54.69(7) . .
S5 W2 Cu6 114.26(9) . .
S6 W2 S7 108.24(11) . .
S6 W2 S8 109.60(12) . .
S6 W2 Cu4 121.07(9) . .
S6 W2 Cu5 54.56(7) . .
S6 W2 Cu6 54.73(9) . .
S7 W2 S8 111.77(12) . .
S7 W2 Cu4 53.75(8) . .
S7 W2 Cu5 116.43(8) . .
S7 W2 Cu6 54.47(8) . .
S8 W2 Cu4 129.33(10) . .
S8 W2 Cu5 131.79(10) . .
S8 W2 Cu6 135.81(10) . .
Cu4 W2 Cu5 82.40(5) . .
Cu4 W2 Cu6 79.88(5) . .
Cu5 W2 Cu6 76.79(5) . .
W2 S5 Cu4 71.97(10) . .
W2 S5 Cu5 72.64(9) . .
Cu4 S5 Cu5 100.45(13) . .
W2 S6 Cu5 73.01(9) . .
W2 S6 Cu6 72.61(9) . .
Cu5 S6 Cu6 93.35(12) . .
W2 S7 Cu4 72.54(10) . .
W2 S7 Cu6 72.37(9) . .
Cu4 S7 Cu6 98.15(11) . .
W2 Cu4 S5 53.25(8) . .
W2 Cu4 S7 53.71(9) . .
W2 Cu4 I2 86.79(4) . .
W2 Cu4 N8 159.8(3) . 1_556
S5 Cu4 S7 106.92(13) . .
S5 Cu4 I2 87.46(8) . .
S5 Cu4 N8 125.8(3) . 1_556
S7 Cu4 I2 90.83(9) . .
S7 Cu4 N8 121.3(3) . 1_556
I2 Cu4 N8 113.3(3) . 1_556
W2 Cu5 S5 52.67(7) . .
W2 Cu5 S6 52.43(7) . .
W2 Cu5 I2 94.87(5) . .
W2 Cu5 N4 152.5(3) . .
S5 Cu5 S6 104.64(11) . .
S5 Cu5 I2 97.45(10) . .
S5 Cu5 N4 124.6(3) . .
S6 Cu5 I2 95.61(10) . .
S6 Cu5 N4 117.1(3) . .
I2 Cu5 N4 112.1(3) . .
W2 Cu6 S6 52.65(8) . .
W2 Cu6 S7 53.16(9) . .
W2 Cu6 I2 94.88(5) . .
W2 Cu6 N9 154.1(3) . .
S6 Cu6 S7 104.91(13) . .
S6 Cu6 I2 95.32(8) . .
S6 Cu6 N9 125.0(3) . .
S7 Cu6 I2 100.58(9) . .
S7 Cu6 N9 115.9(3) . .
I2 Cu6 N9 110.7(3) . .
Cu4 I2 Cu5 68.24(4) . .
Cu4 I2 Cu6 65.94(4) . .
Cu5 I2 Cu6 69.21(4) . .
Cu2 N1 N2 125.8(8) . .
Cu2 N1 C4 130.2(8) . .
N2 N1 C4 103.9(10) . .
N1 N2 C2 111.1(10) . .
N1 N2 C6 120.5(10) . .
C2 N2 C6 128.3(10) . .
N4 N3 C9 121.0(9) . .
N4 N3 C11 111.9(9) . .
C9 N3 C11 127.2(9) . .
Cu5 N4 N3 126.7(7) . .
Cu5 N4 C13 127.7(7) . .
N3 N4 C13 105.0(9) . .
H1A C1 H1B 109.5 . .
H1A C1 H1C 109.5 . .
H1A C1 C2 109.5 . .
H1B C1 H1C 109.5 . .
H1B C1 C2 109.5 . .
H1C C1 C2 109.5 . .
N2 C2 C1 121.6(11) . .
N2 C2 C3 106.2(11) . .
C1 C2 C3 132.2(13) . .
C2 C3 H3 126.8 . .
C2 C3 C4 106.3(12) . .
H3 C3 C4 126.8 . .
N1 C4 C3 112.5(11) . .
N1 C4 C5 120.4(12) . .
C3 C4 C5 126.9(12) . .
C4 C5 H5A 109.5 . .
C4 C5 H5B 109.5 . .
C4 C5 H5C 109.5 . .
H5A C5 H5B 109.5 . .
H5A C5 H5C 109.5 . .
H5B C5 H5C 109.5 . .
N2 C6 H6A 108.9 . .
N2 C6 H6B 108.9 . .
N2 C6 C7 113.4(9) . .
H6A C6 H6B 107.7 . .
H6A C6 C7 108.9 . .
H6B C6 C7 108.9 . .
C6 C7 H7A 108.8 . .
C6 C7 H7B 108.8 . .
C6 C7 C8 113.9(9) . .
H7A C7 H7B 107.7 . .
H7A C7 C8 108.8 . .
H7B C7 C8 108.8 . .
C7 C8 H8A 109.1 . .
C7 C8 H8B 109.1 . .
C7 C8 C9 112.3(10) . .
H8A C8 H8B 107.9 . .
H8A C8 C9 109.1 . .
H8B C8 C9 109.1 . .
N3 C9 C8 113.0(9) . .
N3 C9 H9A 109.0 . .
N3 C9 H9B 109.0 . .
C8 C9 H9A 109.0 . .
C8 C9 H9B 109.0 . .
H9A C9 H9B 107.8 . .
H10A C10 H10B 109.5 . .
H10A C10 H10C 109.5 . .
H10A C10 C11 109.5 . .
H10B C10 H10C 109.5 . .
H10B C10 C11 109.5 . .
H10C C10 C11 109.5 . .
N3 C11 C10 122.6(11) . .
N3 C11 C12 107.2(10) . .
C10 C11 C12 130.2(11) . .
C11 C12 H12 126.9 . .
C11 C12 C13 106.3(11) . .
H12 C12 C13 126.9 . .
N4 C13 C12 109.6(10) . .
N4 C13 C14 122.9(10) . .
C12 C13 C14 127.4(11) . .
C13 C14 H14A 109.5 . .
C13 C14 H14B 109.5 . .
C13 C14 H14C 109.5 . .
H14A C14 H14B 109.5 . .
H14A C14 H14C 109.5 . .
H14B C14 H14C 109.5 . .
Cu1 N5 N6 129.8(8) . .
Cu1 N5 C16 125.1(8) . .
N6 N5 C16 105.0(9) . .
N5 N6 C18 112.8(10) . .
N5 N6 C20 120.3(9) . .
C18 N6 C20 126.3(10) . .
N8 N7 C23 119.7(9) . .
N8 N7 C25 114.1(9) . .
C23 N7 C25 126.2(9) . .
Cu4 N8 N7 125.9(7) 1_554 .
Cu4 N8 C27 129.8(8) 1_554 .
N7 N8 C27 103.2(9) . .
H15A C15 H15B 109.5 . .
H15A C15 H15C 109.5 . .
H15A C15 C16 109.5 . .
H15B C15 H15C 109.5 . .
H15B C15 C16 109.5 . .
H15C C15 C16 109.5 . .
N5 C16 C15 122.6(11) . .
N5 C16 C17 110.4(11) . .
C15 C16 C17 126.9(12) . .
C16 C17 H17 126.3 . .
C16 C17 C18 107.3(11) . .
H17 C17 C18 126.3 . .
N6 C18 C17 104.4(10) . .
N6 C18 C19 122.6(11) . .
C17 C18 C19 132.8(11) . .
C18 C19 H19A 109.5 . .
C18 C19 H19B 109.5 . .
C18 C19 H19C 109.5 . .
H19A C19 H19B 109.5 . .
H19A C19 H19C 109.5 . .
H19B C19 H19C 109.5 . .
N6 C20 H20A 109.7 . .
N6 C20 H20B 109.7 . .
N6 C20 C21 109.8(10) . .
H20A C20 H20B 108.2 . .
H20A C20 C21 109.7 . .
H20B C20 C21 109.7 . .
C20 C21 H21A 109.0 . .
C20 C21 H21B 109.0 . .
C20 C21 C22 112.9(11) . .
H21A C21 H21B 107.8 . .
H21A C21 C22 109.0 . .
H21B C21 C22 109.0 . .
C21 C22 H22A 109.7 . .
C21 C22 H22B 109.7 . .
C21 C22 C23 109.7(11) . .
H22A C22 H22B 108.2 . .
H22A C22 C23 109.7 . .
H22B C22 C23 109.7 . .
N7 C23 C22 112.8(10) . .
N7 C23 H23A 109.0 . .
N7 C23 H23B 109.0 . .
C22 C23 H23A 109.0 . .
C22 C23 H23B 109.0 . .
H23A C23 H23B 107.8 . .
H24A C24 H24B 109.5 . .
H24A C24 H24C 109.5 . .
H24A C24 C25 109.5 . .
H24B C24 H24C 109.5 . .
H24B C24 C25 109.5 . .
H24C C24 C25 109.5 . .
N7 C25 C24 123.7(10) . .
N7 C25 C26 104.4(10) . .
C24 C25 C26 131.8(11) . .
C25 C26 H26 126.2 . .
C25 C26 C27 107.7(10) . .
H26 C26 C27 126.2 . .
N8 C27 C26 110.6(10) . .
N8 C27 C28 121.0(10) . .
C26 C27 C28 128.5(11) . .
C27 C28 H28A 109.5 . .
C27 C28 H28B 109.5 . .
C27 C28 H28C 109.5 . .
H28A C28 H28B 109.5 . .
H28A C28 H28C 109.5 . .
H28B C28 H28C 109.5 . .
Cu6 N9 N10 126.0(8) . .
Cu6 N9 C30 130.6(8) . .
N10 N9 C30 102.9(9) . .
N9 N10 C32 112.4(10) . .
N9 N10 C34 119.4(10) . .
C32 N10 C34 127.4(10) . .
N12 N11 C37 121.5(9) . .
N12 N11 C39 111.6(10) . .
C37 N11 C39 126.9(9) . .
Cu3 N12 N11 125.0(7) . .
Cu3 N12 C41 127.3(8) . .
N11 N12 C41 105.9(9) . .
H29A C29 H29B 109.5 . .
H29A C29 H29C 109.5 . .
H29A C29 C30 109.5 . .
H29B C29 H29C 109.5 . .
H29B C29 C30 109.5 . .
H29C C29 C30 109.5 . .
N9 C30 C29 118.7(11) . .
N9 C30 C31 111.2(11) . .
C29 C30 C31 130.1(13) . .
C30 C31 H31 126.5 . .
C30 C31 C32 107.0(12) . .
H31 C31 C32 126.5 . .
N10 C32 C31 106.6(10) . .
N10 C32 C33 122.6(12) . .
C31 C32 C33 130.7(12) . .
C32 C33 H33A 109.5 . .
C32 C33 H33B 109.5 . .
C32 C33 H33C 109.5 . .
H33A C33 H33B 109.5 . .
H33A C33 H33C 109.5 . .
H33B C33 H33C 109.5 . .
N10 C34 H34A 109.4 . .
N10 C34 H34B 109.4 . .
N10 C34 C35 111.1(9) . .
H34A C34 H34B 108.0 . .
H34A C34 C35 109.4 . .
H34B C34 C35 109.4 . .
C34 C35 H35A 108.9 . .
C34 C35 H35B 108.9 . .
C34 C35 C36 113.2(9) . .
H35A C35 H35B 107.8 . .
H35A C35 C36 108.9 . .
H35B C35 C36 108.9 . .
C35 C36 H36A 109.2 . .
C35 C36 H36B 109.2 . .
C35 C36 C37 112.2(10) . .
H36A C36 H36B 107.9 . .
H36A C36 C37 109.2 . .
H36B C36 C37 109.2 . .
N11 C37 C36 112.6(9) . .
N11 C37 H37A 109.1 . .
N11 C37 H37B 109.1 . .
C36 C37 H37A 109.1 . .
C36 C37 H37B 109.1 . .
H37A C37 H37B 107.8 . .
H38A C38 H38B 109.5 . .
H38A C38 H38C 109.5 . .
H38A C38 C39 109.5 . .
H38B C38 H38C 109.5 . .
H38B C38 C39 109.5 . .
H38C C38 C39 109.5 . .
N11 C39 C38 122.9(11) . .
N11 C39 C40 105.8(9) . .
C38 C39 C40 131.3(11) . .
C39 C40 H40 126.8 . .
C39 C40 C41 106.4(11) . .
H40 C40 C41 126.8 . .
N12 C41 C40 110.3(10) . .
N12 C41 C42 123.0(10) . .
C40 C41 C42 126.7(11) . .
C41 C42 H42A 109.5 . .
C41 C42 H42B 109.5 . .
C41 C42 H42C 109.5 . .
H42A C42 H42B 109.5 . .
H42A C42 H42C 109.5 . .
H42B C42 H42C 109.5 . .
C43 N13 C44 120.9(11) . .
C43 N13 C45 119.0(10) . .
C44 N13 C45 120.2(12) . .
O C43 N13 123.7(12) . .
O C43 H43 118.2 . .
N13 C43 H43 118.2 . .
N13 C44 H44A 109.5 . .
N13 C44 H44B 109.5 . .
N13 C44 H44C 109.5 . .
H44A C44 H44B 109.5 . .
H44A C44 H44C 109.5 . .
H44B C44 H44C 109.5 . .
N13 C45 H45A 109.5 . .
N13 C45 H45B 109.5 . .
N13 C45 H45C 109.5 . .
H45A C45 H45B 109.5 . .
H45A C45 H45C 109.5 . .
H45B C45 H45C 109.5 . .

loop_
_geom_bond_atom_site_label_1
_geom_bond_atom_site_label_2
_geom_bond_distance
_geom_bond_site_symmetry_2
W1 S1 2.259(3) .
W1 S2 2.241(3) .
W1 S3 2.234(3) .
W1 S4 2.142(4) .
W1 Cu1 2.6823(16) .
W1 Cu2 2.6712(17) .
W1 Cu3 2.6945(13) .
S1 Cu1 2.282(3) .
S1 Cu2 2.280(3) .
S2 Cu2 2.277(4) .
S2 Cu3 2.296(3) .
S3 Cu1 2.289(4) .
S3 Cu3 2.282(3) .
Cu1 I1 3.0810(18) .
Cu1 N5 1.969(9) .
Cu2 I1 3.0042(16) .
Cu2 N1 1.942(10) .
Cu3 I1 2.9385(19) .
Cu3 N12 1.958(9) .
W2 S5 2.244(3) .
W2 S6 2.233(3) .
W2 S7 2.251(3) .
W2 S8 2.142(3) .
W2 Cu4 2.6635(16) .
W2 Cu5 2.6939(13) .
W2 Cu6 2.6802(17) .
S5 Cu4 2.288(4) .
S5 Cu5 2.303(3) .
S6 Cu5 2.295(3) .
S6 Cu6 2.293(4) .
S7 Cu4 2.252(3) .
S7 Cu6 2.289(3) .
Cu4 I2 3.3311(16) .
Cu4 N8 1.930(9) 1_556
Cu5 I2 2.9323(19) .
Cu5 N4 1.960(9) .
Cu6 I2 2.9447(16) .
Cu6 N9 1.924(10) .
N1 N2 1.386(13) .
N1 C4 1.330(16) .
N2 C2 1.343(16) .
N2 C6 1.459(15) .
N3 N4 1.361(12) .
N3 C9 1.462(15) .
N3 C11 1.350(14) .
N4 C13 1.364(15) .
C1 H1A 0.980 .
C1 H1B 0.980 .
C1 H1C 0.980 .
C1 C2 1.492(17) .
C2 C3 1.385(16) .
C3 H3 0.950 .
C3 C4 1.350(17) .
C4 C5 1.511(16) .
C5 H5A 0.980 .
C5 H5B 0.980 .
C5 H5C 0.980 .
C6 H6A 0.990 .
C6 H6B 0.990 .
C6 C7 1.510(13) .
C7 H7A 0.990 .
C7 H7B 0.990 .
C7 C8 1.510(16) .
C8 H8A 0.990 .
C8 H8B 0.990 .
C8 C9 1.494(17) .
C9 H9A 0.990 .
C9 H9B 0.990 .
C10 H10A 0.980 .
C10 H10B 0.980 .
C10 H10C 0.980 .
C10 C11 1.515(15) .
C11 C12 1.369(16) .
C12 H12 0.950 .
C12 C13 1.403(15) .
C13 C14 1.462(15) .
C14 H14A 0.980 .
C14 H14B 0.980 .
C14 H14C 0.980 .
N5 N6 1.363(13) .
N5 C16 1.327(16) .
N6 C18 1.355(14) .
N6 C20 1.462(14) .
N7 N8 1.347(12) .
N7 C23 1.464(14) .
N7 C25 1.354(14) .
N8 Cu4 1.930(9) 1_554
N8 C27 1.389(14) .
C15 H15A 0.980 .
C15 H15B 0.980 .
C15 H15C 0.980 .
C15 C16 1.502(18) .
C16 C17 1.386(16) .
C17 H17 0.950 .
C17 C18 1.385(17) .
C18 C19 1.466(17) .
C19 H19A 0.980 .
C19 H19B 0.980 .
C19 H19C 0.980 .
C20 H20A 0.990 .
C20 H20B 0.990 .
C20 C21 1.515(14) .
C21 H21A 0.990 .
C21 H21B 0.990 .
C21 C22 1.526(15) .
C22 H22A 0.990 .
C22 H22B 0.990 .
C22 C23 1.525(15) .
C23 H23A 0.990 .
C23 H23B 0.990 .
C24 H24A 0.980 .
C24 H24B 0.980 .
C24 H24C 0.980 .
C24 C25 1.437(15) .
C25 C26 1.396(16) .
C26 H26 0.950 .
C26 C27 1.354(16) .
C27 C28 1.503(16) .
C28 H28A 0.980 .
C28 H28B 0.980 .
C28 H28C 0.980 .
N9 N10 1.388(12) .
N9 C30 1.356(16) .
N10 C32 1.339(15) .
N10 C34 1.468(15) .
N11 N12 1.360(12) .
N11 C37 1.436(15) .
N11 C39 1.380(15) .
N12 C41 1.349(15) .
C29 H29A 0.980 .
C29 H29B 0.980 .
C29 H29C 0.980 .
C29 C30 1.484(16) .
C30 C31 1.378(16) .
C31 H31 0.950 .
C31 C32 1.360(17) .
C32 C33 1.491(16) .
C33 H33A 0.980 .
C33 H33B 0.980 .
C33 H33C 0.980 .
C34 H34A 0.990 .
C34 H34B 0.990 .
C34 C35 1.526(14) .
C35 H35A 0.990 .
C35 H35B 0.990 .
C35 C36 1.512(17) .
C36 H36A 0.990 .
C36 H36B 0.990 .
C36 C37 1.528(16) .
C37 H37A 0.990 .
C37 H37B 0.990 .
C38 H38A 0.980 .
C38 H38B 0.980 .
C38 H38C 0.980 .
C38 C39 1.464(15) .
C39 C40 1.390(16) .
C40 H40 0.950 .
C40 C41 1.404(15) .
C41 C42 1.479(16) .
C42 H42A 0.980 .
C42 H42B 0.980 .
C42 H42C 0.980 .
O C43 1.213(14) .
N13 C43 1.351(18) .
N13 C44 1.442(15) .
N13 C45 1.412(15) .
C43 H43 0.950 .
C44 H44A 0.980 .
C44 H44B 0.980 .
C44 H44C 0.980 .
C45 H45A 0.980 .
C45 H45B 0.980 .
C45 H45C 0.980 .
